data_7203343
loop_
_publ_author_name
'Nakano, Kazunori'
'Sada, Kazuki'
'Aburaya, Kazuaki'
'Nakagawa, Kenji'
'Yoswathananont, Nungruethai'
'Tohnai, Norimitsu'
'Miyata, Mikiji'

_publ_section_title
;
 Guest-induced inversion of an asymmetric host layer in inclusion
 crystals of cholic acid
;
_journal_issue 6
_journal_name_full CrystEngComm
_journal_page_first 461
_journal_paper_doi 10.1039/b602862d
_journal_volume 8
_journal_year 2006
_chemical_formula_sum 'C56 H89 Br O10'
_chemical_formula_weight 1002.22
_space_group_IT_number 4
_symmetry_cell_setting monoclinic
_symmetry_Int_Tables_number 4
_symmetry_space_group_name_Hall 'P 2yb'
_symmetry_space_group_name_H-M 'P 1 21 1'
_audit_creation_date 'Thu Apr 27 10:58:34 2006'
_audit_creation_method 'by teXsan'
_cell_angle_alpha 90
_cell_angle_beta 90.67(2)
_cell_angle_gamma 90
_cell_formula_units_Z 2
_cell_length_a 7.475(2)
_cell_length_b 25.385(7)
_cell_length_c 13.809(4)
_cell_measurement_reflns_used 17435
_cell_measurement_temperature 93.2
_cell_measurement_theta_max 68.2
_cell_measurement_theta_min 3.2
_cell_volume 2620.1(13)
_computing_cell_refinement PROCESS-AUTO
_computing_data_collection PROCESS-AUTO
_computing_data_reduction 'teXsan Ver. 1.10'
_computing_publication_material 'teXsan Ver. 1.10'
_computing_structure_refinement 'teXsan Ver. 1.10'
_computing_structure_solution SIR92
_diffrn_measured_fraction_theta_full 0.9071
_diffrn_measured_fraction_theta_max 0.9071
_diffrn_measurement_device_type 'Rigaku RAXIS-RAPID Imaging Plate'
_diffrn_measurement_method \w
_diffrn_radiation_type 'Cu K\a'
_diffrn_radiation_wavelength 1.5419
_diffrn_reflns_av_R_equivalents 0.115
_diffrn_reflns_limit_h_max 8
_diffrn_reflns_limit_h_min 0
_diffrn_reflns_limit_k_max 29
_diffrn_reflns_limit_k_min 0
_diffrn_reflns_limit_l_max 16
_diffrn_reflns_limit_l_min -16
_diffrn_reflns_number 15356
_diffrn_reflns_theta_full 68.21
_diffrn_reflns_theta_max 68.21
_exptl_absorpt_coefficient_mu 1.523
_exptl_absorpt_correction_T_max 0.544
_exptl_absorpt_correction_T_min 0.212
_exptl_absorpt_correction_type integration
_exptl_absorpt_process_details '(Higashi, 1999)'
_exptl_crystal_colour colorless
_exptl_crystal_density_diffrn 1.270
_exptl_crystal_density_method 'not measured'
_exptl_crystal_description block
_exptl_crystal_size_max 0.800
_exptl_crystal_size_mid 0.600
_exptl_crystal_size_min 0.400
_refine_diff_density_max 0.73
_refine_diff_density_min -0.49
_refine_ls_extinction_method none
_refine_ls_goodness_of_fit_ref 2.594
_refine_ls_hydrogen_treatment noref
_refine_ls_number_parameters 604
_refine_ls_number_reflns 4147
_refine_ls_R_factor_gt 0.0924
_refine_ls_shift/su_max 0.0002
_refine_ls_structure_factor_coef Fsqd
_refine_ls_weighting_details 'w = 1/[\s^2^(Fo^2^) + (0.05000(Max(Fo^2^,0) + 2Fc^2^)/3)^2^]'
_refine_ls_weighting_scheme calc
_refine_ls_wR_factor_ref 0.2567
_reflns_number_gt 3994
_reflns_number_total 4436
_reflns_threshold_expression F^2^>2.0\s(F^2^)
_cod_data_source_file b602862d.txt
_cod_data_source_block aburaya84_
_cod_original_cell_volume 2620(1)
_cod_original_formula_sum 'C56 H89 Br O10 '
_cod_database_code 7203343

loop_
_symmetry_equiv_pos_as_xyz
x,y,z
-x,1/2+y,-z

loop_
_atom_site_label
_atom_site_type_symbol
_atom_site_fract_x
_atom_site_fract_y
_atom_site_fract_z
_atom_site_U_iso_or_equiv
_atom_site_adp_type
_atom_site_occupancy
_atom_site_calc_flag
_atom_site_refinement_flags
_atom_site_disorder_assembly
_atom_site_disorder_group
Br(1) Br -1.4944(2) 0.5237(4) -0.1951(1) 0.0509(4) Uani 0.50 d P . .
Br(2) Br -1.9932(2) 0.6533(4) -0.38466(10) 0.0471(4) Uani 0.50 d P . .
O(1) O -1.3981(6) 0.8212(4) 0.4996(4) 0.042(1) Uani 1.00 d . . .
O(2) O -1.7923(5) 0.7266(4) 0.2662(3) 0.033(1) Uani 1.00 d . . .
O(3) O -1.3478(5) 0.7785(4) 0.0696(3) 0.0309(9) Uani 1.00 d . . .
O(4) O -1.6917(7) 0.8299(4) -0.3848(3) 0.044(1) Uani 1.00 d . . .
O(5) O -1.9398(6) 0.8188(4) -0.3005(3) 0.040(1) Uani 1.00 d . . .
O(6) O -0.9305(6) 0.3309(4) 0.0020(3) 0.043(1) Uani 1.00 d . . .
O(7) O -1.3396(5) 0.4202(4) 0.2311(3) 0.0330(10) Uani 1.00 d . . .
O(8) O -0.8839(6) 0.3750(4) 0.4335(3) 0.0331(10) Uani 1.00 d . . .
O(9) O -1.2249(6) 0.3164(4) 0.8867(4) 0.045(1) Uani 1.00 d . . .
O(10) O -1.4702(6) 0.3333(4) 0.7992(3) 0.040(1) Uani 1.00 d . . .
C(1) C -1.1776(9) 0.7078(5) 0.3815(5) 0.039(1) Uani 1.00 d . . .
C(2) C -1.2147(8) 0.7648(5) 0.4052(4) 0.036(1) Uani 1.00 d . . .
C(3) C -1.3657(8) 0.7662(5) 0.4776(5) 0.039(1) Uani 1.00 d . . .
C(4) C -1.5306(8) 0.7407(4) 0.4360(4) 0.031(1) Uani 1.00 d . . .
C(5) C -1.5005(8) 0.6828(4) 0.4064(4) 0.035(1) Uani 1.00 d . . .
C(6) C -1.6714(8) 0.6575(4) 0.3641(4) 0.036(1) Uani 1.00 d . . .
C(7) C -1.7241(8) 0.6738(4) 0.2631(4) 0.031(1) Uani 1.00 d . . .
C(8) C -1.5614(8) 0.6701(4) 0.1925(4) 0.033(1) Uani 1.00 d . . .
C(9) C -1.3967(8) 0.6996(4) 0.2359(5) 0.035(1) Uani 1.00 d . . .
C(10) C -1.3424(9) 0.6773(4) 0.3366(4) 0.034(1) Uani 1.00 d . . .
C(11) C -1.2435(8) 0.7021(4) 0.1607(5) 0.035(1) Uani 1.00 d . . .
C(12) C -1.3020(8) 0.7225(4) 0.0618(4) 0.033(1) Uani 1.00 d . . .
C(13) C -1.4585(8) 0.6918(4) 0.0198(4) 0.030(1) Uani 1.00 d . . .
C(14) C -1.6121(8) 0.6940(4) 0.0955(4) 0.029(1) Uani 1.00 d . . .
C(15) C -1.7718(8) 0.6708(4) 0.0399(4) 0.037(1) Uani 1.00 d . . .
C(16) C -1.7475(9) 0.6912(4) -0.0644(4) 0.036(1) Uani 1.00 d . . .
C(17) C -1.5591(9) 0.7164(5) -0.0699(4) 0.037(1) Uani 1.00 d . . .
C(18) C -1.3992(9) 0.6360(4) -0.0055(5) 0.037(1) Uani 1.00 d . . .
C(19) C -1.283(1) 0.6198(5) 0.3291(5) 0.046(2) Uani 1.00 d . . .
C(20) C -1.4767(8) 0.7124(4) -0.1701(4) 0.035(1) Uani 1.00 d . . .
C(21) C -1.2920(9) 0.7376(5) -0.1792(4) 0.038(1) Uani 1.00 d . . .
C(22) C -1.6088(8) 0.7345(4) -0.2488(4) 0.029(1) Uani 1.00 d . . .
C(23) C -1.6613(10) 0.7928(4) -0.2285(5) 0.040(2) Uani 1.00 d . . .
C(24) C -1.7643(9) 0.8149(4) -0.3126(4) 0.034(1) Uani 1.00 d . . .
C(25) C -0.7317(8) 0.4498(4) 0.1257(4) 0.033(1) Uani 1.00 d . . .
C(26) C -0.7586(8) 0.3916(4) 0.0973(5) 0.038(1) Uani 1.00 d . . .
C(27) C -0.9089(8) 0.3855(4) 0.0254(4) 0.033(1) Uani 1.00 d . . .
C(28) C -1.0798(8) 0.4103(4) 0.0652(5) 0.036(1) Uani 1.00 d . . .
C(29) C -1.0572(8) 0.4677(4) 0.0950(4) 0.031(1) Uani 1.00 d . . .
C(30) C -1.2320(8) 0.4915(4) 0.1337(4) 0.033(1) Uani 1.00 d . . .
C(31) C -1.2761(7) 0.4735(4) 0.2373(4) 0.031(1) Uani 1.00 d . . .
C(32) C -1.1181(7) 0.4800(4) 0.3092(4) 0.028(1) Uani 1.00 d . . .
C(33) C -0.9505(7) 0.4541(4) 0.2660(5) 0.032(1) Uani 1.00 d . . .
C(34) C -0.9033(8) 0.4767(4) 0.1671(4) 0.030(1) Uani 1.00 d . . .
C(35) C -0.7967(8) 0.4534(4) 0.3414(4) 0.036(1) Uani 1.00 d . . .
C(36) C -0.8461(7) 0.4302(4) 0.4415(4) 0.029(1) Uani 1.00 d . . .
C(37) C -1.0093(8) 0.4596(4) 0.4836(5) 0.033(1) Uani 1.00 d . . .
C(38) C -1.1616(7) 0.4558(4) 0.4060(4) 0.029(1) Uani 1.00 d . . .
C(39) C -1.3266(8) 0.4763(4) 0.4603(4) 0.036(1) Uani 1.00 d . . .
C(40) C -1.2981(10) 0.4574(5) 0.5657(5) 0.045(2) Uani 1.00 d . . .
C(41) C -1.1054(9) 0.4341(4) 0.5704(4) 0.037(1) Uani 1.00 d . . .
C(42) C -0.9601(8) 0.5173(4) 0.5061(5) 0.036(1) Uani 1.00 d . . .
C(43) C -0.8510(8) 0.5351(4) 0.1726(5) 0.035(1) Uani 1.00 d . . .
C(44) C -1.0237(9) 0.4407(4) 0.6733(4) 0.033(1) Uani 1.00 d . . .
C(45) C -0.8326(9) 0.4183(5) 0.6811(5) 0.041(2) Uani 1.00 d . . .
C(46) C -1.1459(9) 0.4154(4) 0.7486(4) 0.032(1) Uani 1.00 d . . .
C(47) C -1.194(1) 0.3575(4) 0.7293(5) 0.044(2) Uani 1.00 d . . .
C(48) C -1.2960(9) 0.3347(4) 0.8102(5) 0.039(1) Uani 1.00 d . . .
C(49) C -1.7167(10) 0.5546(5) -0.2042(4) 0.042(1) Uani 1.00 d . . .
C(50) C -1.756(1) 0.5880(5) -0.2838(5) 0.045(2) Uani 1.00 d . . .
C(51) C -1.924(1) 0.6100(5) -0.2896(5) 0.048(2) Uani 1.00 d . . .
C(52) C -2.0511(9) 0.5971(5) -0.2188(6) 0.045(2) Uani 1.00 d . . .
C(53) C -2.010(1) 0.5643(5) -0.1427(6) 0.050(2) Uani 1.00 d . . .
C(54) C -1.846(1) 0.5427(5) -0.1377(5) 0.042(1) Uani 1.00 d . . .
C(55) C -1.616(1) 0.6007(5) -0.3603(5) 0.062(2) Uani 1.00 d . . .
H(1) H -1.0825 0.7057 0.3364 0.0466 Uiso 1.00 calc . . .
H(2) H -1.1415 0.6895 0.4395 0.0466 Uiso 1.00 calc . . .
H(3) H -1.1102 0.7795 0.4325 0.0437 Uiso 1.00 calc . . .
H(4) H -1.2484 0.7821 0.3479 0.0437 Uiso 1.00 calc . . .
H(5) H -1.3303 0.7470 0.5350 0.0469 Uiso 1.00 calc . . .
H(6) H -1.6218 0.7409 0.4831 0.0367 Uiso 1.00 calc . . .
H(7) H -1.5671 0.7590 0.3803 0.0367 Uiso 1.00 calc . . .
H(8) H -1.4701 0.6628 0.4636 0.0424 Uiso 1.00 calc . . .
H(9) H -1.6538 0.6193 0.3639 0.0436 Uiso 1.00 calc . . .
H(10) H -1.7672 0.6649 0.4058 0.0436 Uiso 1.00 calc . . .
H(11) H -1.8160 0.6501 0.2402 0.0379 Uiso 1.00 calc . . .
H(12) H -1.5315 0.6331 0.1835 0.0396 Uiso 1.00 calc . . .
H(13) H -1.4334 0.7339 0.2462 0.0420 Uiso 1.00 calc . . .
H(14) H -1.1968 0.6667 0.1526 0.0420 Uiso 1.00 calc . . .
H(15) H -1.1531 0.7238 0.1850 0.0420 Uiso 1.00 calc . . .
H(16) H -1.2039 0.7180 0.0193 0.0386 Uiso 1.00 calc . . .
H(17) H -1.6374 0.7291 0.1065 0.0345 Uiso 1.00 calc . . .
H(18) H -1.7697 0.6324 0.0419 0.0439 Uiso 1.00 calc . . .
H(19) H -1.8815 0.6820 0.0660 0.0439 Uiso 1.00 calc . . .
H(20) H -1.7559 0.6617 -0.1091 0.0441 Uiso 1.00 calc . . .
H(21) H -1.8361 0.7156 -0.0797 0.0441 Uiso 1.00 calc . . .
H(22) H -1.5737 0.7519 -0.0569 0.0449 Uiso 1.00 calc . . .
H(23) H -1.3061 0.6364 -0.0515 0.0451 Uiso 1.00 calc . . .
H(24) H -1.3571 0.6178 0.0515 0.0451 Uiso 1.00 calc . . .
H(25) H -1.4979 0.6160 -0.0319 0.0451 Uiso 1.00 calc . . .
H(26) H -1.1824 0.6165 0.2881 0.0555 Uiso 1.00 calc . . .
H(27) H -1.2527 0.6059 0.3916 0.0555 Uiso 1.00 calc . . .
H(28) H -1.3784 0.5983 0.3025 0.0555 Uiso 1.00 calc . . .
H(29) H -1.4617 0.6749 -0.1831 0.0423 Uiso 1.00 calc . . .
H(30) H -1.2501 0.7317 -0.2431 0.0464 Uiso 1.00 calc . . .
H(31) H -1.3009 0.7732 -0.1658 0.0464 Uiso 1.00 calc . . .
H(32) H -1.2117 0.7207 -0.1344 0.0464 Uiso 1.00 calc . . .
H(33) H -1.7141 0.7125 -0.2492 0.0343 Uiso 1.00 calc . . .
H(34) H -1.5533 0.7314 -0.3101 0.0343 Uiso 1.00 calc . . .
H(35) H -1.7319 0.7933 -0.1721 0.0481 Uiso 1.00 calc . . .
H(36) H -1.5552 0.8120 -0.2188 0.0481 Uiso 1.00 calc . . .
H(37) H -1.4898 0.8228 0.5464 0.0512 Uiso 1.00 calc . . .
H(38) H -1.8302 0.7360 0.2029 0.0408 Uiso 1.00 calc . . .
H(39) H -1.2471 0.7964 0.0943 0.0374 Uiso 1.00 calc . . .
H(40) H -2.0129 0.8316 -0.3514 0.0490 Uiso 1.00 calc . . .
H(41) H -0.6396 0.4505 0.1737 0.0407 Uiso 1.00 calc . . .
H(42) H -0.6959 0.4676 0.0699 0.0407 Uiso 1.00 calc . . .
H(43) H -0.6514 0.3776 0.0697 0.0457 Uiso 1.00 calc . . .
H(44) H -0.7850 0.3708 0.1539 0.0457 Uiso 1.00 calc . . .
H(45) H -0.8779 0.4028 -0.0317 0.0399 Uiso 1.00 calc . . .
H(46) H -1.1704 0.4073 0.0168 0.0432 Uiso 1.00 calc . . .
H(47) H -1.1155 0.3896 0.1205 0.0432 Uiso 1.00 calc . . .
H(48) H -1.0285 0.4855 0.0382 0.0379 Uiso 1.00 calc . . .
H(49) H -1.2211 0.5278 0.1336 0.0395 Uiso 1.00 calc . . .
H(50) H -1.3277 0.4804 0.0917 0.0395 Uiso 1.00 calc . . .
H(51) H -1.3718 0.4935 0.2597 0.0369 Uiso 1.00 calc . . .
H(52) H -1.0958 0.5154 0.3182 0.0336 Uiso 1.00 calc . . .
H(53) H -0.9809 0.4172 0.2548 0.0381 Uiso 1.00 calc . . .
H(54) H -0.7570 0.4876 0.3510 0.0428 Uiso 1.00 calc . . .
H(55) H -0.7012 0.4320 0.3159 0.0428 Uiso 1.00 calc . . .
H(56) H -0.7469 0.4336 0.4844 0.0349 Uiso 1.00 calc . . .
H(57) H -1.1812 0.4183 0.3948 0.0352 Uiso 1.00 calc . . .
H(58) H -1.3320 0.5126 0.4574 0.0433 Uiso 1.00 calc . . .
H(59) H -1.4330 0.4607 0.4333 0.0433 Uiso 1.00 calc . . .
H(60) H -1.3839 0.4302 0.5817 0.0541 Uiso 1.00 calc . . .
H(61) H -1.3086 0.4852 0.6095 0.0541 Uiso 1.00 calc . . .
H(62) H -1.1140 0.3963 0.5576 0.0440 Uiso 1.00 calc . . .
H(63) H -0.8661 0.5170 0.5530 0.0442 Uiso 1.00 calc . . .
H(64) H -1.0617 0.5339 0.5308 0.0442 Uiso 1.00 calc . . .
H(65) H -0.9221 0.5330 0.4485 0.0442 Uiso 1.00 calc . . .
H(66) H -0.7500 0.5380 0.2146 0.0419 Uiso 1.00 calc . . .
H(67) H -0.9484 0.5538 0.1977 0.0419 Uiso 1.00 calc . . .
H(68) H -0.8228 0.5465 0.1101 0.0419 Uiso 1.00 calc . . .
H(69) H -1.0175 0.4762 0.6868 0.0401 Uiso 1.00 calc . . .
H(70) H -0.8353 0.3803 0.6675 0.0488 Uiso 1.00 calc . . .
H(71) H -0.7864 0.4227 0.7443 0.0488 Uiso 1.00 calc . . .
H(72) H -0.7584 0.4342 0.6352 0.0488 Uiso 1.00 calc . . .
H(73) H -1.0884 0.4165 0.8098 0.0395 Uiso 1.00 calc . . .
H(74) H -1.2547 0.4339 0.7496 0.0395 Uiso 1.00 calc . . .
H(75) H -1.0865 0.3369 0.7218 0.0508 Uiso 1.00 calc . . .
H(76) H -1.2641 0.3542 0.6719 0.0508 Uiso 1.00 calc . . .
H(77) H -1.0229 0.3260 -0.0455 0.0526 Uiso 1.00 calc . . .
H(78) H -1.3736 0.4074 0.2935 0.0406 Uiso 1.00 calc . . .
H(79) H -0.7820 0.3561 0.4091 0.0405 Uiso 1.00 calc . . .
H(80) H -1.5424 0.3179 0.8493 0.0482 Uiso 1.00 calc . . .
H(81) H -2.1685 0.6103 -0.2234 0.0553 Uiso 1.00 calc . . .
H(82) H -2.0957 0.5562 -0.0943 0.0600 Uiso 1.00 calc . . .
H(83) H -1.8182 0.5177 -0.0870 0.0508 Uiso 1.00 calc . . .
H(84) H -1.5919 0.6361 -0.3601 0.0738 Uiso 1.00 calc . . .
H(85) H -1.5087 0.5806 -0.3456 0.0738 Uiso 1.00 calc . . .
H(86) H -1.6594 0.5890 -0.4222 0.0738 Uiso 1.00 calc . . .

loop_
_atom_site_aniso_label
_atom_site_aniso_U_11
_atom_site_aniso_U_22
_atom_site_aniso_U_33
_atom_site_aniso_U_12
_atom_site_aniso_U_13
_atom_site_aniso_U_23
Br(1) 0.0394(7) 0.0564(7) 0.0570(9) 0.0076(6) 0.0039(6) -0.0150(6)
Br(2) 0.0583(9) 0.0464(6) 0.0365(6) 0.0013(6) -0.0024(6) 0.0027(6)
O(1) 0.028(2) 0.041(2) 0.056(3) -0.003(2) 0.007(2) -0.015(2)
O(2) 0.031(2) 0.032(2) 0.037(2) 0.003(2) 0.010(2) -0.003(2)
O(3) 0.027(2) 0.030(2) 0.036(2) -0.005(1) 0.002(2) 0.003(2)
O(4) 0.047(3) 0.050(2) 0.034(2) 0.014(2) 0.005(2) 0.000(2)
O(5) 0.043(2) 0.036(2) 0.041(2) -0.002(2) 0.000(2) -0.003(2)
O(6) 0.043(2) 0.043(2) 0.044(2) 0.008(2) -0.007(2) -0.015(2)
O(7) 0.024(2) 0.035(2) 0.040(2) -0.008(2) 0.002(2) 0.003(2)
O(8) 0.035(2) 0.027(2) 0.038(2) 0.005(2) 0.000(2) -0.002(2)
O(9) 0.038(2) 0.051(2) 0.046(2) -0.015(2) 0.002(2) 0.008(2)
O(10) 0.049(2) 0.039(2) 0.031(2) -0.001(2) 0.003(2) 0.002(2)
C(1) 0.041(3) 0.041(3) 0.033(3) 0.002(2) 0.001(3) 0.003(2)
C(2) 0.031(3) 0.043(3) 0.034(3) 0.006(2) 0.002(2) 0.005(2)
C(3) 0.027(3) 0.039(2) 0.051(4) -0.005(2) 0.010(2) -0.009(3)
C(4) 0.035(3) 0.034(2) 0.023(2) 0.002(2) 0.002(2) -0.007(2)
C(5) 0.036(3) 0.032(2) 0.036(3) 0.000(2) 0.011(2) 0.005(2)
C(6) 0.039(3) 0.037(3) 0.032(2) -0.001(2) 0.017(2) -0.007(2)
C(7) 0.025(3) 0.032(2) 0.036(2) 0.004(2) 0.008(2) 0.004(2)
C(8) 0.030(3) 0.037(3) 0.032(3) 0.000(2) 0.003(2) 0.005(2)
C(9) 0.027(3) 0.041(3) 0.036(3) 0.010(2) -0.005(2) -0.001(2)
C(10) 0.039(3) 0.028(2) 0.036(3) 0.003(2) 0.008(2) 0.005(2)
C(11) 0.025(3) 0.046(3) 0.034(3) -0.002(2) -0.005(2) -0.003(2)
C(12) 0.035(3) 0.032(2) 0.032(2) 0.005(2) 0.009(2) -0.007(2)
C(13) 0.031(3) 0.030(2) 0.027(3) -0.002(2) 0.009(2) 0.007(2)
C(14) 0.027(2) 0.027(2) 0.033(2) 0.005(2) 0.003(2) 0.000(2)
C(15) 0.042(3) 0.035(3) 0.033(3) -0.009(2) -0.003(2) 0.007(2)
C(16) 0.046(3) 0.033(3) 0.029(2) -0.002(2) 0.000(3) 0.005(2)
C(17) 0.044(3) 0.046(3) 0.020(2) 0.001(2) 0.001(2) 0.001(2)
C(18) 0.037(3) 0.034(2) 0.041(3) 0.010(2) 0.004(3) 0.006(2)
C(19) 0.054(4) 0.034(3) 0.051(4) 0.013(3) 0.004(3) 0.007(3)
C(20) 0.032(3) 0.048(3) 0.025(2) 0.006(2) 0.001(2) 0.003(2)
C(21) 0.038(3) 0.053(3) 0.025(3) -0.001(3) 0.007(2) 0.005(2)
C(22) 0.038(3) 0.032(2) 0.017(2) 0.004(2) 0.009(2) 0.001(2)
C(23) 0.056(4) 0.025(2) 0.038(3) 0.007(2) -0.004(3) 0.004(2)
C(24) 0.044(2) 0.023(2) 0.035(2) 0.004(2) -0.007(2) -0.005(2)
C(25) 0.027(3) 0.040(3) 0.032(3) -0.005(2) 0.012(2) -0.002(2)
C(26) 0.030(3) 0.042(3) 0.042(3) -0.007(2) 0.005(2) 0.001(2)
C(27) 0.030(3) 0.039(2) 0.032(3) 0.003(2) 0.008(2) 0.003(2)
C(28) 0.020(2) 0.041(3) 0.046(3) -0.001(2) -0.001(2) -0.018(3)
C(29) 0.027(2) 0.032(2) 0.035(3) -0.008(2) 0.009(2) 0.006(2)
C(30) 0.029(3) 0.033(3) 0.037(3) 0.003(2) -0.001(2) 0.003(2)
C(31) 0.021(2) 0.029(2) 0.041(3) 0.006(2) 0.005(2) 0.002(2)
C(32) 0.026(2) 0.031(3) 0.027(2) 0.002(2) 0.008(2) 0.004(2)
C(33) 0.022(2) 0.029(2) 0.045(3) -0.004(2) 0.004(2) 0.004(2)
C(34) 0.024(2) 0.031(2) 0.036(3) -0.003(2) 0.006(2) -0.007(2)
C(35) 0.032(3) 0.044(3) 0.031(3) -0.003(2) 0.008(2) 0.001(2)
C(36) 0.024(2) 0.025(2) 0.038(3) -0.003(2) 0.001(2) 0.006(2)
C(37) 0.030(3) 0.024(2) 0.045(3) -0.001(2) -0.001(2) -0.006(2)
C(38) 0.022(2) 0.030(2) 0.034(3) 0.000(2) 0.008(2) 0.005(2)
C(39) 0.026(3) 0.048(3) 0.034(3) 0.008(2) 0.010(2) -0.012(2)
C(40) 0.046(3) 0.050(4) 0.041(3) 0.005(3) 0.004(3) 0.006(3)
C(41) 0.039(3) 0.035(3) 0.036(2) -0.006(2) -0.001(2) -0.016(2)
C(42) 0.041(3) 0.027(2) 0.041(3) -0.006(2) 0.002(3) -0.001(2)
C(43) 0.028(3) 0.033(2) 0.044(3) -0.006(2) 0.004(2) 0.006(2)
C(44) 0.044(3) 0.028(2) 0.027(2) -0.003(2) -0.002(2) 0.003(2)
C(45) 0.042(3) 0.050(3) 0.032(3) -0.001(3) 0.002(3) 0.008(3)
C(46) 0.047(3) 0.022(2) 0.028(3) 0.003(2) 0.005(2) 0.000(2)
C(47) 0.066(4) 0.027(3) 0.038(3) -0.021(3) 0.021(3) -0.010(2)
C(48) 0.050(2) 0.027(2) 0.040(3) -0.012(2) 0.010(2) 0.005(2)
C(49) 0.049(3) 0.055(4) 0.023(3) 0.006(2) 0.003(2) -0.007(2)
C(50) 0.054(3) 0.048(3) 0.033(3) -0.004(3) 0.006(3) -0.001(2)
C(51) 0.055(3) 0.055(4) 0.034(3) -0.003(3) -0.012(2) 0.001(2)
C(52) 0.036(3) 0.044(3) 0.057(4) 0.001(3) -0.006(2) -0.003(3)
C(53) 0.050(3) 0.053(4) 0.047(3) -0.008(3) 0.005(3) -0.002(3)
C(54) 0.054(3) 0.047(3) 0.026(3) -0.005(3) 0.003(2) -0.002(3)
C(55) 0.087(6) 0.067(5) 0.032(3) -0.033(4) 0.023(4) -0.020(3)

loop_
_atom_type_symbol
_atom_type_description
_atom_type_scat_dispersion_real
_atom_type_scat_dispersion_imag
_atom_type_scat_source
C C 0.018 0.009
;International Tables for Crystallography
(1992, Vol. C, Tables 4.2.6.8 and 6.1.1.1)
;
H H 0.000 0.000
;International Tables for Crystallography
(1992, Vol. C, Table 6.1.1.2)
;
Br Br -0.676 1.280
;International Tables for Crystallography
(1992, Vol. C, Tables 4.2.6.8 and 6.1.1.1)
;
O O 0.049 0.032
;International Tables for Crystallography
(1992, Vol. C, Tables 4.2.6.8 and 6.1.1.1)
;

loop_
_geom_angle_atom_site_label_1
_geom_angle_atom_site_label_2
_geom_angle_atom_site_label_3
_geom_angle
_geom_angle_site_symmetry_1
_geom_angle_site_symmetry_2
_geom_angle_site_symmetry_3
_geom_angle_publ_flag
C(2) C(1) C(10) 114.3(9) . 1_555 1_555 yes
C(1) C(2) C(3) 107.8(8) . 1_555 1_555 yes
O(1) C(3) C(2) 106.8(8) . 1_555 1_555 yes
O(1) C(3) C(4) 111.0(8) . 1_555 1_555 yes
C(2) C(3) C(4) 110.6(8) . 1_555 1_555 yes
C(3) C(4) C(5) 113.0(8) . 1_555 1_555 yes
C(4) C(5) C(6) 112.1(8) . 1_555 1_555 yes
C(4) C(5) C(10) 111.6(7) . 1_555 1_555 yes
C(6) C(5) C(10) 111.3(8) . 1_555 1_555 yes
C(5) C(6) C(7) 116.4(8) . 1_555 1_555 yes
O(2) C(7) C(6) 108.6(8) . 1_555 1_555 yes
O(2) C(7) C(8) 110.6(7) . 1_555 1_555 yes
C(6) C(7) C(8) 111.3(8) . 1_555 1_555 yes
C(7) C(8) C(9) 110.3(8) . 1_555 1_555 yes
C(7) C(8) C(14) 109.7(8) . 1_555 1_555 yes
C(9) C(8) C(14) 109.7(8) . 1_555 1_555 yes
C(8) C(9) C(10) 111.6(8) . 1_555 1_555 yes
C(8) C(9) C(11) 110.3(8) . 1_555 1_555 yes
C(10) C(9) C(11) 115.2(8) . 1_555 1_555 yes
C(1) C(10) C(5) 108.1(8) . 1_555 1_555 yes
C(1) C(10) C(9) 111.6(8) . 1_555 1_555 yes
C(1) C(10) C(19) 105.6(9) . 1_555 1_555 yes
C(5) C(10) C(9) 109.4(8) . 1_555 1_555 yes
C(5) C(10) C(19) 110.8(8) . 1_555 1_555 yes
C(9) C(10) C(19) 111.1(9) . 1_555 1_555 yes
C(9) C(11) C(12) 114.0(8) . 1_555 1_555 yes
O(3) C(12) C(11) 109.2(7) . 1_555 1_555 yes
O(3) C(12) C(13) 110.3(8) . 1_555 1_555 yes
C(11) C(12) C(13) 112.5(8) . 1_555 1_555 yes
C(12) C(13) C(14) 107.1(7) . 1_555 1_555 yes
C(12) C(13) C(17) 117.2(8) . 1_555 1_555 yes
C(12) C(13) C(18) 109.9(8) . 1_555 1_555 yes
C(14) C(13) C(17) 99.4(7) . 1_555 1_555 yes
C(14) C(13) C(18) 113.9(7) . 1_555 1_555 yes
C(17) C(13) C(18) 109.1(8) . 1_555 1_555 yes
C(8) C(14) C(13) 113.5(8) . 1_555 1_555 yes
C(8) C(14) C(15) 118.4(8) . 1_555 1_555 yes
C(13) C(14) C(15) 103.1(7) . 1_555 1_555 yes
C(14) C(15) C(16) 103.8(8) . 1_555 1_555 yes
C(15) C(16) C(17) 107.5(8) . 1_555 1_555 yes
C(13) C(17) C(16) 103.0(7) . 1_555 1_555 yes
C(13) C(17) C(20) 119.6(8) . 1_555 1_555 yes
C(16) C(17) C(20) 113.2(8) . 1_555 1_555 yes
C(17) C(20) C(21) 114.9(9) . 1_555 1_555 yes
C(17) C(20) C(22) 110.4(8) . 1_555 1_555 yes
C(21) C(20) C(22) 110.8(8) . 1_555 1_555 yes
C(20) C(22) C(23) 112.0(8) . 1_555 1_555 yes
C(22) C(23) C(24) 110.3(8) . 1_555 1_555 yes
O(4) C(24) O(5) 122.5(9) . 1_555 1_555 yes
O(4) C(24) C(23) 121.9(9) . 1_555 1_555 yes
O(5) C(24) C(23) 115.5(9) . 1_555 1_555 yes
C(26) C(25) C(34) 114.0(8) . 1_555 1_555 yes
C(25) C(26) C(27) 111.2(8) . 1_555 1_555 yes
O(6) C(27) C(26) 109.2(8) . 1_555 1_555 yes
O(6) C(27) C(28) 112.7(8) . 1_555 1_555 yes
C(26) C(27) C(28) 110.1(8) . 1_555 1_555 yes
C(27) C(28) C(29) 113.5(8) . 1_555 1_555 yes
C(28) C(29) C(30) 112.2(8) . 1_555 1_555 yes
C(28) C(29) C(34) 113.6(8) . 1_555 1_555 yes
C(30) C(29) C(34) 110.4(8) . 1_555 1_555 yes
C(29) C(30) C(31) 113.3(8) . 1_555 1_555 yes
O(7) C(31) C(30) 107.4(8) . 1_555 1_555 yes
O(7) C(31) C(32) 112.9(7) . 1_555 1_555 yes
C(30) C(31) C(32) 113.3(7) . 1_555 1_555 yes
C(31) C(32) C(33) 108.9(7) . 1_555 1_555 yes
C(31) C(32) C(38) 110.8(7) . 1_555 1_555 yes
C(33) C(32) C(38) 110.7(7) . 1_555 1_555 yes
C(32) C(33) C(34) 112.5(7) . 1_555 1_555 yes
C(32) C(33) C(35) 110.2(8) . 1_555 1_555 yes
C(34) C(33) C(35) 115.4(7) . 1_555 1_555 yes
C(25) C(34) C(29) 108.0(7) . 1_555 1_555 yes
C(25) C(34) C(33) 111.1(8) . 1_555 1_555 yes
C(25) C(34) C(43) 103.3(7) . 1_555 1_555 yes
C(29) C(34) C(33) 110.2(7) . 1_555 1_555 yes
C(29) C(34) C(43) 111.5(8) . 1_555 1_555 yes
C(33) C(34) C(43) 112.4(8) . 1_555 1_555 yes
C(33) C(35) C(36) 115.0(8) . 1_555 1_555 yes
O(8) C(36) C(35) 110.6(7) . 1_555 1_555 yes
O(8) C(36) C(37) 110.2(7) . 1_555 1_555 yes
C(35) C(36) C(37) 110.3(7) . 1_555 1_555 yes
C(36) C(37) C(38) 106.5(7) . 1_555 1_555 yes
C(36) C(37) C(41) 117.6(8) . 1_555 1_555 yes
C(36) C(37) C(42) 110.3(8) . 1_555 1_555 yes
C(38) C(37) C(41) 99.5(7) . 1_555 1_555 yes
C(38) C(37) C(42) 111.7(7) . 1_555 1_555 yes
C(41) C(37) C(42) 110.8(8) . 1_555 1_555 yes
C(32) C(38) C(37) 114.9(7) . 1_555 1_555 yes
C(32) C(38) C(39) 118.4(7) . 1_555 1_555 yes
C(37) C(38) C(39) 103.1(8) . 1_555 1_555 yes
C(38) C(39) C(40) 104.6(8) . 1_555 1_555 yes
C(39) C(40) C(41) 105.9(8) . 1_555 1_555 yes
C(37) C(41) C(40) 104.2(8) . 1_555 1_555 yes
C(37) C(41) C(44) 118.9(8) . 1_555 1_555 yes
C(40) C(41) C(44) 110.6(8) . 1_555 1_555 yes
C(41) C(44) C(45) 112.3(8) . 1_555 1_555 yes
C(41) C(44) C(46) 110.1(8) . 1_555 1_555 yes
C(45) C(44) C(46) 110.9(8) . 1_555 1_555 yes
C(44) C(46) C(47) 115.1(7) . 1_555 1_555 yes
C(46) C(47) C(48) 111.4(8) . 1_555 1_555 yes
O(9) C(48) O(10) 119.7(8) . 1_555 1_555 yes
O(9) C(48) C(47) 124(1) . 1_555 1_555 yes
O(10) C(48) C(47) 116.3(10) . 1_555 1_555 yes
Br(1) C(49) C(50) 119.1(8) . 1_555 1_555 yes
Br(1) C(49) C(54) 120.1(9) . 1_555 1_555 yes
C(50) C(49) C(54) 120(1) . 1_555 1_555 yes
C(49) C(50) C(51) 117(1) . 1_555 1_555 yes
C(49) C(50) C(55) 121(1) . 1_555 1_555 yes
C(51) C(50) C(55) 120(1) . 1_555 1_555 yes
Br(2) C(51) C(50) 123.4(9) . 1_555 1_555 yes
Br(2) C(51) C(52) 117.3(9) . 1_555 1_555 yes
C(50) C(51) C(52) 119(1) . 1_555 1_555 yes
C(51) C(52) C(53) 121(1) . 1_555 1_555 yes
C(52) C(53) C(54) 118(1) . 1_555 1_555 yes
C(49) C(54) C(53) 121(1) . 1_555 1_555 yes

loop_
_geom_bond_atom_site_label_1
_geom_bond_atom_site_label_2
_geom_bond_distance
_geom_bond_site_symmetry_1
_geom_bond_site_symmetry_2
_geom_bond_publ_flag
Br(1) C(49) 1.84(1) . . yes
Br(2) C(51) 1.79(1) . . yes
O(1) C(3) 1.45(1) . . yes
O(2) C(7) 1.44(1) . . yes
O(3) C(12) 1.47(1) . . yes
O(4) C(24) 1.20(1) . . yes
O(5) C(24) 1.33(1) . . yes
O(6) C(27) 1.43(1) . . yes
O(7) C(31) 1.43(1) . . yes
O(8) C(36) 1.43(1) . . yes
O(9) C(48) 1.26(1) . . yes
O(10) C(48) 1.31(1) . . yes
C(1) C(2) 1.51(1) . . yes
C(1) C(10) 1.58(2) . . yes
C(2) C(3) 1.52(1) . . yes
C(3) C(4) 1.50(1) . . yes
C(4) C(5) 1.54(1) . . yes
C(5) C(6) 1.54(2) . . yes
C(5) C(10) 1.54(1) . . yes
C(6) C(7) 1.50(1) . . yes
C(7) C(8) 1.57(1) . . yes
C(8) C(9) 1.55(1) . . yes
C(8) C(14) 1.52(1) . . yes
C(9) C(10) 1.55(1) . . yes
C(9) C(11) 1.56(1) . . yes
C(10) C(19) 1.53(1) . . yes
C(11) C(12) 1.52(1) . . yes
C(12) C(13) 1.52(1) . . yes
C(13) C(14) 1.56(1) . . yes
C(13) C(17) 1.57(1) . . yes
C(13) C(18) 1.53(1) . . yes
C(14) C(15) 1.53(1) . . yes
C(15) C(16) 1.54(1) . . yes
C(16) C(17) 1.55(2) . . yes
C(17) C(20) 1.52(1) . . yes
C(20) C(21) 1.53(1) . . yes
C(20) C(22) 1.56(1) . . yes
C(22) C(23) 1.56(1) . . yes
C(23) C(24) 1.50(1) . . yes
C(25) C(26) 1.54(1) . . yes
C(25) C(34) 1.57(1) . . yes
C(26) C(27) 1.50(1) . . yes
C(27) C(28) 1.53(1) . . yes
C(28) C(29) 1.52(1) . . yes
C(29) C(30) 1.54(1) . . yes
C(29) C(34) 1.53(1) . . yes
C(30) C(31) 1.54(1) . . yes
C(31) C(32) 1.54(1) . . yes
C(32) C(33) 1.54(1) . . yes
C(32) C(38) 1.51(1) . . yes
C(33) C(34) 1.53(1) . . yes
C(33) C(35) 1.54(1) . . yes
C(34) C(43) 1.53(1) . . yes
C(35) C(36) 1.55(1) . . yes
C(36) C(37) 1.55(1) . . yes
C(37) C(38) 1.56(1) . . yes
C(37) C(41) 1.55(1) . . yes
C(37) C(42) 1.54(1) . . yes
C(38) C(39) 1.54(1) . . yes
C(39) C(40) 1.54(2) . . yes
C(40) C(41) 1.56(2) . . yes
C(41) C(44) 1.55(1) . . yes
C(44) C(45) 1.54(2) . . yes
C(44) C(46) 1.53(1) . . yes
C(46) C(47) 1.54(1) . . yes
C(47) C(48) 1.48(1) . . yes
C(49) C(50) 1.42(2) . . yes
C(49) C(54) 1.37(2) . . yes
C(50) C(51) 1.37(2) . . yes
C(50) C(55) 1.53(2) . . yes
C(51) C(52) 1.41(2) . . yes
C(52) C(53) 1.37(2) . . yes
C(53) C(54) 1.34(2) . . yes

loop_
_geom_contact_atom_site_label_1
_geom_contact_atom_site_label_2
_geom_contact_distance
_geom_contact_site_symmetry_1
_geom_contact_site_symmetry_2
_geom_contact_publ_flag
O(1) O(8) 2.667(10) . 2_356 ?
O(1) O(4) 2.737(10) . 1_556 ?
O(1) C(36) 3.41(1) . 2_356 ?
O(2) C(48) 3.01(1) . 2_256 ?
O(2) O(9) 3.11(1) . 2_256 ?
O(2) C(47) 3.32(1) . 2_256 ?
O(2) C(1) 3.34(1) . 1_455 ?
O(2) O(10) 3.470(9) . 2_256 ?
O(3) O(6) 2.668(9) . 2_355 ?
O(3) O(10) 2.670(9) . 2_256 ?
O(3) O(9) 3.397(9) . 2_256 ?
O(3) C(48) 3.46(1) . 2_256 ?
O(3) C(27) 3.58(1) . 2_355 ?
O(4) O(7) 3.13(1) . 2_255 ?
O(4) C(38) 3.39(1) . 2_255 ?
O(4) O(8) 3.43(1) . 2_255 ?
O(4) C(3) 3.50(1) . 1_554 ?
O(4) C(4) 3.57(1) . 1_554 ?
O(5) O(8) 2.66(1) . 2_255 ?
O(5) O(7) 3.444(10) . 2_255 ?
O(5) C(33) 3.56(1) . 2_255 ?
O(6) O(9) 2.73(1) . 1_554 ?
O(6) C(12) 3.38(1) . 2_345 ?
O(7) C(24) 3.00(1) . 2_245 ?
O(7) C(23) 3.24(1) . 2_245 ?
O(7) C(25) 3.34(1) . 1_455 ?
O(8) C(24) 3.45(1) . 2_245 ?
O(8) C(3) 3.54(1) . 2_346 ?
O(9) C(14) 3.35(1) . 2_246 ?
O(9) C(27) 3.50(1) . 1_556 ?
O(9) C(28) 3.59(1) . 1_556 ?
O(10) C(9) 3.57(1) . 2_246 ?

loop_
_geom_torsion_atom_site_label_1
_geom_torsion_atom_site_label_2
_geom_torsion_atom_site_label_3
_geom_torsion_atom_site_label_4
_geom_torsion
_geom_torsion_site_symmetry_1
_geom_torsion_site_symmetry_2
_geom_torsion_site_symmetry_3
_geom_torsion_site_symmetry_4
_geom_torsion_publ_flag
Br(1) C(49) C(50) C(51) 179.2(9) 1_555 1_555 1_555 1_555 yes
Br(1) C(49) C(50) C(55) -2(1) 1_555 1_555 1_555 1_555 yes
Br(1) C(49) C(54) C(53) -179.6(9) 1_555 1_555 1_555 1_555 yes
Br(2) C(51) C(50) C(49) 179.4(9) 1_555 1_555 1_555 1_555 yes
Br(2) C(51) C(50) C(55) 0(1) 1_555 1_555 1_555 1_555 yes
Br(2) C(51) C(52) C(53) -179.7(9) 1_555 1_555 1_555 1_555 yes
O(1) C(3) C(2) C(1) 179.7(8) 1_555 1_555 1_555 1_555 yes
O(1) C(3) C(4) C(5) 177.0(8) 1_555 1_555 1_555 1_555 yes
O(2) C(7) C(6) C(5) -72.9(10) 1_555 1_555 1_555 1_555 yes
O(2) C(7) C(8) C(9) 69.7(10) 1_555 1_555 1_555 1_555 yes
O(2) C(7) C(8) C(14) -51(1) 1_555 1_555 1_555 1_555 yes
O(3) C(12) C(11) C(9) 68(1) 1_555 1_555 1_555 1_555 yes
O(3) C(12) C(13) C(14) -66.3(9) 1_555 1_555 1_555 1_555 yes
O(3) C(12) C(13) C(17) 44(1) 1_555 1_555 1_555 1_555 yes
O(3) C(12) C(13) C(18) 169.5(7) 1_555 1_555 1_555 1_555 yes
O(4) C(24) C(23) C(22) -79(1) 1_555 1_555 1_555 1_555 yes
O(5) C(24) C(23) C(22) 103.4(9) 1_555 1_555 1_555 1_555 yes
O(6) C(27) C(26) C(25) -179.3(7) 1_555 1_555 1_555 1_555 yes
O(6) C(27) C(28) C(29) 177.3(8) 1_555 1_555 1_555 1_555 yes
O(7) C(31) C(30) C(29) -74.9(9) 1_555 1_555 1_555 1_555 yes
O(7) C(31) C(32) C(33) 71.2(9) 1_555 1_555 1_555 1_555 yes
O(7) C(31) C(32) C(38) -50.8(9) 1_555 1_555 1_555 1_555 yes
O(8) C(36) C(35) C(33) 66.7(10) 1_555 1_555 1_555 1_555 yes
O(8) C(36) C(37) C(38) -66.9(9) 1_555 1_555 1_555 1_555 yes
O(8) C(36) C(37) C(41) 43(1) 1_555 1_555 1_555 1_555 yes
O(8) C(36) C(37) C(42) 171.8(8) 1_555 1_555 1_555 1_555 yes
O(9) C(48) C(47) C(46) -82(1) 1_555 1_555 1_555 1_555 yes
O(10) C(48) C(47) C(46) 97(1) 1_555 1_555 1_555 1_555 yes
C(1) C(2) C(3) C(4) -59(1) 1_555 1_555 1_555 1_555 yes
C(1) C(10) C(5) C(4) 49(1) 1_555 1_555 1_555 1_555 yes
C(1) C(10) C(5) C(6) 175.8(8) 1_555 1_555 1_555 1_555 yes
C(1) C(10) C(9) C(8) -179.0(7) 1_555 1_555 1_555 1_555 yes
C(1) C(10) C(9) C(11) 54(1) 1_555 1_555 1_555 1_555 yes
C(2) C(1) C(10) C(5) -55(1) 1_555 1_555 1_555 1_555 yes
C(2) C(1) C(10) C(9) 65(1) 1_555 1_555 1_555 1_555 yes
C(2) C(1) C(10) C(19) -173.8(8) 1_555 1_555 1_555 1_555 yes
C(2) C(3) C(4) C(5) 58(1) 1_555 1_555 1_555 1_555 yes
C(3) C(2) C(1) C(10) 59(1) 1_555 1_555 1_555 1_555 yes
C(3) C(4) C(5) C(6) 179.9(8) 1_555 1_555 1_555 1_555 yes
C(3) C(4) C(5) C(10) -54(1) 1_555 1_555 1_555 1_555 yes
C(4) C(5) C(6) C(7) 74.6(10) 1_555 1_555 1_555 1_555 yes
C(4) C(5) C(10) C(9) -72(1) 1_555 1_555 1_555 1_555 yes
C(4) C(5) C(10) C(19) 165.1(9) 1_555 1_555 1_555 1_555 yes
C(5) C(6) C(7) C(8) 49(1) 1_555 1_555 1_555 1_555 yes
C(5) C(10) C(9) C(8) -59.4(10) 1_555 1_555 1_555 1_555 yes
C(5) C(10) C(9) C(11) 173.8(8) 1_555 1_555 1_555 1_555 yes
C(6) C(5) C(10) C(9) 53(1) 1_555 1_555 1_555 1_555 yes
C(6) C(5) C(10) C(19) -68(1) 1_555 1_555 1_555 1_555 yes
C(6) C(7) C(8) C(9) -51.0(10) 1_555 1_555 1_555 1_555 yes
C(6) C(7) C(8) C(14) -172.0(8) 1_555 1_555 1_555 1_555 yes
C(7) C(6) C(5) C(10) -51(1) 1_555 1_555 1_555 1_555 yes
C(7) C(8) C(9) C(10) 57.7(9) 1_555 1_555 1_555 1_555 yes
C(7) C(8) C(9) C(11) -172.8(8) 1_555 1_555 1_555 1_555 yes
C(7) C(8) C(14) C(13) -179.5(7) 1_555 1_555 1_555 1_555 yes
C(7) C(8) C(14) C(15) -58(1) 1_555 1_555 1_555 1_555 yes
C(8) C(9) C(10) C(19) 63(1) 1_555 1_555 1_555 1_555 yes
C(8) C(9) C(11) C(12) 50(1) 1_555 1_555 1_555 1_555 yes
C(8) C(14) C(13) C(12) -60.3(9) 1_555 1_555 1_555 1_555 yes
C(8) C(14) C(13) C(17) 177.2(8) 1_555 1_555 1_555 1_555 yes
C(8) C(14) C(13) C(18) 61(1) 1_555 1_555 1_555 1_555 yes
C(8) C(14) C(15) C(16) -162.5(8) 1_555 1_555 1_555 1_555 yes
C(9) C(8) C(14) C(13) 59.1(10) 1_555 1_555 1_555 1_555 yes
C(9) C(8) C(14) C(15) -179.9(8) 1_555 1_555 1_555 1_555 yes
C(9) C(11) C(12) C(13) -54(1) 1_555 1_555 1_555 1_555 yes
C(10) C(9) C(8) C(14) 178.7(7) 1_555 1_555 1_555 1_555 yes
C(10) C(9) C(11) C(12) 178.1(8) 1_555 1_555 1_555 1_555 yes
C(11) C(9) C(8) C(14) -51.8(10) 1_555 1_555 1_555 1_555 yes
C(11) C(9) C(10) C(19) -63(1) 1_555 1_555 1_555 1_555 yes
C(11) C(12) C(13) C(14) 55.9(9) 1_555 1_555 1_555 1_555 yes
C(11) C(12) C(13) C(17) 166.5(8) 1_555 1_555 1_555 1_555 yes
C(11) C(12) C(13) C(18) -68.3(9) 1_555 1_555 1_555 1_555 yes
C(12) C(13) C(14) C(15) 170.5(7) 1_555 1_555 1_555 1_555 yes
C(12) C(13) C(17) C(16) -155.6(8) 1_555 1_555 1_555 1_555 yes
C(12) C(13) C(17) C(20) 77(1) 1_555 1_555 1_555 1_555 yes
C(13) C(14) C(15) C(16) -36.3(9) 1_555 1_555 1_555 1_555 yes
C(13) C(17) C(16) C(15) 19.5(10) 1_555 1_555 1_555 1_555 yes
C(13) C(17) C(20) C(21) -59(1) 1_555 1_555 1_555 1_555 yes
C(13) C(17) C(20) C(22) 174.3(8) 1_555 1_555 1_555 1_555 yes
C(14) C(13) C(17) C(16) -40.6(8) 1_555 1_555 1_555 1_555 yes
C(14) C(13) C(17) C(20) -167.2(9) 1_555 1_555 1_555 1_555 yes
C(14) C(15) C(16) C(17) 10(1) 1_555 1_555 1_555 1_555 yes
C(15) C(14) C(13) C(17) 48.0(8) 1_555 1_555 1_555 1_555 yes
C(15) C(14) C(13) C(18) -67.8(10) 1_555 1_555 1_555 1_555 yes
C(15) C(16) C(17) C(20) 150.1(9) 1_555 1_555 1_555 1_555 yes
C(16) C(17) C(13) C(18) 78.8(9) 1_555 1_555 1_555 1_555 yes
C(16) C(17) C(20) C(21) 179.0(8) 1_555 1_555 1_555 1_555 yes
C(16) C(17) C(20) C(22) 52(1) 1_555 1_555 1_555 1_555 yes
C(17) C(20) C(22) C(23) 57(1) 1_555 1_555 1_555 1_555 yes
C(18) C(13) C(17) C(20) -47(1) 1_555 1_555 1_555 1_555 yes
C(20) C(22) C(23) C(24) 171.4(8) 1_555 1_555 1_555 1_555 yes
C(21) C(20) C(22) C(23) -70(1) 1_555 1_555 1_555 1_555 yes
C(25) C(26) C(27) C(28) -55(1) 1_555 1_555 1_555 1_555 yes
C(25) C(34) C(29) C(28) 50.8(10) 1_555 1_555 1_555 1_555 yes
C(25) C(34) C(29) C(30) 177.8(7) 1_555 1_555 1_555 1_555 yes
C(25) C(34) C(33) C(32) 179.6(7) 1_555 1_555 1_555 1_555 yes
C(25) C(34) C(33) C(35) 51.9(10) 1_555 1_555 1_555 1_555 yes
C(26) C(25) C(34) C(29) -52(1) 1_555 1_555 1_555 1_555 yes
C(26) C(25) C(34) C(33) 68(1) 1_555 1_555 1_555 1_555 yes
C(26) C(25) C(34) C(43) -170.6(8) 1_555 1_555 1_555 1_555 yes
C(26) C(27) C(28) C(29) 55(1) 1_555 1_555 1_555 1_555 yes
C(27) C(26) C(25) C(34) 56(1) 1_555 1_555 1_555 1_555 yes
C(27) C(28) C(29) C(30) 179.4(8) 1_555 1_555 1_555 1_555 yes
C(27) C(28) C(29) C(34) -54(1) 1_555 1_555 1_555 1_555 yes
C(28) C(29) C(30) C(31) 75(1) 1_555 1_555 1_555 1_555 yes
C(28) C(29) C(34) C(33) -70.8(9) 1_555 1_555 1_555 1_555 yes
C(28) C(29) C(34) C(43) 163.6(8) 1_555 1_555 1_555 1_555 yes
C(29) C(30) C(31) C(32) 50(1) 1_555 1_555 1_555 1_555 yes
C(29) C(34) C(33) C(32) -60.7(9) 1_555 1_555 1_555 1_555 yes
C(29) C(34) C(33) C(35) 171.6(7) 1_555 1_555 1_555 1_555 yes
C(30) C(29) C(34) C(33) 56.3(9) 1_555 1_555 1_555 1_555 yes
C(30) C(29) C(34) C(43) -69.3(9) 1_555 1_555 1_555 1_555 yes
C(30) C(31) C(32) C(33) -51.3(9) 1_555 1_555 1_555 1_555 yes
C(30) C(31) C(32) C(38) -173.2(7) 1_555 1_555 1_555 1_555 yes
C(31) C(30) C(29) C(34) -52.0(10) 1_555 1_555 1_555 1_555 yes
C(31) C(32) C(33) C(34) 57.0(9) 1_555 1_555 1_555 1_555 yes
C(31) C(32) C(33) C(35) -172.6(7) 1_555 1_555 1_555 1_555 yes
C(31) C(32) C(38) C(37) 179.2(7) 1_555 1_555 1_555 1_555 yes
C(31) C(32) C(38) C(39) -58(1) 1_555 1_555 1_555 1_555 yes
C(32) C(33) C(34) C(43) 64(1) 1_555 1_555 1_555 1_555 yes
C(32) C(33) C(35) C(36) 51.4(10) 1_555 1_555 1_555 1_555 yes
C(32) C(38) C(37) C(36) -60.1(9) 1_555 1_555 1_555 1_555 yes
C(32) C(38) C(37) C(41) 177.3(7) 1_555 1_555 1_555 1_555 yes
C(32) C(38) C(37) C(42) 60(1) 1_555 1_555 1_555 1_555 yes
C(32) C(38) C(39) C(40) -162.5(8) 1_555 1_555 1_555 1_555 yes
C(33) C(32) C(38) C(37) 58.3(10) 1_555 1_555 1_555 1_555 yes
C(33) C(32) C(38) C(39) -179.4(8) 1_555 1_555 1_555 1_555 yes
C(33) C(35) C(36) C(37) -55(1) 1_555 1_555 1_555 1_555 yes
C(34) C(33) C(32) C(38) 179.0(7) 1_555 1_555 1_555 1_555 yes
C(34) C(33) C(35) C(36) -179.9(7) 1_555 1_555 1_555 1_555 yes
C(35) C(33) C(32) C(38) -50.6(9) 1_555 1_555 1_555 1_555 yes
C(35) C(33) C(34) C(43) -63(1) 1_555 1_555 1_555 1_555 yes
C(35) C(36) C(37) C(38) 55.6(9) 1_555 1_555 1_555 1_555 yes
C(35) C(36) C(37) C(41) 166.0(8) 1_555 1_555 1_555 1_555 yes
C(35) C(36) C(37) C(42) -65.8(10) 1_555 1_555 1_555 1_555 yes
C(36) C(37) C(38) C(39) 169.7(7) 1_555 1_555 1_555 1_555 yes
C(36) C(37) C(41) C(40) -156.1(8) 1_555 1_555 1_555 1_555 yes
C(36) C(37) C(41) C(44) 80(1) 1_555 1_555 1_555 1_555 yes
C(37) C(38) C(39) C(40) -34.4(10) 1_555 1_555 1_555 1_555 yes
C(37) C(41) C(40) C(39) 21.5(10) 1_555 1_555 1_555 1_555 yes
C(37) C(41) C(44) C(45) -59(1) 1_555 1_555 1_555 1_555 yes
C(37) C(41) C(44) C(46) 176.4(8) 1_555 1_555 1_555 1_555 yes
C(38) C(37) C(41) C(40) -41.8(8) 1_555 1_555 1_555 1_555 yes
C(38) C(37) C(41) C(44) -165.4(8) 1_555 1_555 1_555 1_555 yes
C(38) C(39) C(40) C(41) 8(1) 1_555 1_555 1_555 1_555 yes
C(39) C(38) C(37) C(41) 47.1(8) 1_555 1_555 1_555 1_555 yes
C(39) C(38) C(37) C(42) -69.8(9) 1_555 1_555 1_555 1_555 yes
C(39) C(40) C(41) C(44) 150.3(8) 1_555 1_555 1_555 1_555 yes
C(40) C(41) C(37) C(42) 75.9(10) 1_555 1_555 1_555 1_555 yes
C(40) C(41) C(44) C(45) -179.9(8) 1_555 1_555 1_555 1_555 yes
C(40) C(41) C(44) C(46) 56(1) 1_555 1_555 1_555 1_555 yes
C(41) C(44) C(46) C(47) 54(1) 1_555 1_555 1_555 1_555 yes
C(42) C(37) C(41) C(44) -47(1) 1_555 1_555 1_555 1_555 yes
C(44) C(46) C(47) C(48) 174.0(10) 1_555 1_555 1_555 1_555 yes
C(45) C(44) C(46) C(47) -70(1) 1_555 1_555 1_555 1_555 yes
C(49) C(50) C(51) C(52) -2(1) 1_555 1_555 1_555 1_555 yes
C(49) C(54) C(53) C(52) 3(1) 1_555 1_555 1_555 1_555 yes
C(50) C(49) C(54) C(53) -3(1) 1_555 1_555 1_555 1_555 yes
C(50) C(51) C(52) C(53) 1(1) 1_555 1_555 1_555 1_555 yes
C(51) C(50) C(49) C(54) 3(1) 1_555 1_555 1_555 1_555 yes
C(51) C(52) C(53) C(54) -2(1) 1_555 1_555 1_555 1_555 yes
C(52) C(51) C(50) C(55) 179(1) 1_555 1_555 1_555 1_555 yes
C(54) C(49) C(50) C(55) -178(1) 1_555 1_555 1_555 1_555 yes
